data_4112278
loop_
_publ_author_name
'Daniel Carmona'
'M. Pilar Lamata'
'Fernando Viguri'
'Ricardo Rodr\'iguez'
'Luis A. Oro'
'Ana I. Balana'
'Fernando J. Lahoz'
'Tom\'as Tejero'
'Pedro Merino'
'Santiago Franco'
'Isabel Montesa'

_publ_contact_author_address
;
  Dr. Fernando J. Lahoz
  Departamento de Qu\'imica Inorg\'anica - I.C.M.A.
  Facultad de Ciencias
  Universidad de Zaragoza - C.S.I.C.
  50009 Zaragoza, Spain
;
_publ_contact_author_email lahoz@posta.unizar.es
_publ_contact_author_fax '+34 976 761187'
_publ_contact_author_name 'Dr. Fernando J. Lahoz'
_publ_contact_author_phone '+34 976 761147'
_publ_section_title
;
 The Complete Characterization of a Rhodium Lewis Acid-Dipolarophile
 Complex as an Intermediate for the Enantioselective Catalytic 1,3-Dipolar
 Cycloaddition of C,N-Diphenylnitrone to Methacrolein
;
_journal_name_full 'Journal of the American Chemical Society'
_journal_page_first 2716
_journal_page_last 2717
_journal_paper_doi 10.1021/ja031995z
_journal_volume 126
_journal_year 2004
_chemical_absolute_configuration ad
_chemical_formula_moiety 'C41 H47 O P2 Rh, 2(F6 Sb), C Cl2 H2'
_chemical_formula_sum 'C42 H49 Cl2 F12 O P2 Rh Sb2'
_chemical_formula_weight 1277.06
_chemical_name_systematic
; 
 ? 
;
_space_group_IT_number 92
_symmetry_cell_setting tetragonal
_symmetry_space_group_name_Hall 'P 4abw 2nw'
_symmetry_space_group_name_H-M 'P 41 21 2'
_atom_sites_solution_hydrogens geom
_atom_sites_solution_primary direct
_atom_sites_solution_secondary difmap
_audit_creation_method SHELXL-97
_cell_angle_alpha 90.00
_cell_angle_beta 90.00
_cell_angle_gamma 90.00
_cell_formula_units_Z 8
_cell_length_a 13.6002(14)
_cell_length_b 13.6002(14)
_cell_length_c 51.477(10)
_cell_measurement_reflns_used 28475
_cell_measurement_temperature 293(2)
_cell_measurement_theta_max 26.00
_cell_measurement_theta_min 2.2605
_cell_volume 9521(2)
_computing_cell_refinement 'SAINT+ v. 6.22 (Bruker AXS, 2001)'
_computing_data_collection 'SMART v. 5.625 (Bruker AXS, 2001)'
_computing_data_reduction 'SAINT+ v. 6.22 (Bruker AXS, 2001)'
_computing_molecular_graphics 'XP, SHELXTL v. 6.10 (Bruker, 2000)'
_computing_publication_material 'XCIF, SHELXTL v. 6.10 (Bruker, 2000)'
_computing_structure_refinement 'SHELXL-97 (Sheldrick, 1997)'
_computing_structure_solution 'SHELXS-97 (Sheldrick, 1990)'
_diffrn_ambient_temperature 100(2)
_diffrn_detector_area_resol_mean 8.26
_diffrn_measured_fraction_theta_full 0.995
_diffrn_measured_fraction_theta_max 0.995
_diffrn_measurement_device_type 'Bruker SMART APEX CCD system'
_diffrn_measurement_method '\w rotations with narrow frames'
_diffrn_radiation_monochromator graphite
_diffrn_radiation_source 'fine-focus sealed tube'
_diffrn_radiation_type MoK\a
_diffrn_radiation_wavelength 0.71073
_diffrn_reflns_av_R_equivalents 0.0490
_diffrn_reflns_av_sigmaI/netI 0.0258
_diffrn_reflns_limit_h_max 18
_diffrn_reflns_limit_h_min -17
_diffrn_reflns_limit_k_max 17
_diffrn_reflns_limit_k_min -18
_diffrn_reflns_limit_l_max 68
_diffrn_reflns_limit_l_min -68
_diffrn_reflns_number 118669
_diffrn_reflns_theta_full 28.36
_diffrn_reflns_theta_max 28.36
_diffrn_reflns_theta_min 1.55
_diffrn_standards_number 'no decay'
_exptl_absorpt_coefficient_mu 1.728
_exptl_absorpt_correction_T_max 0.8129
_exptl_absorpt_correction_T_min 0.6768
_exptl_absorpt_correction_type multi-scan
_exptl_absorpt_process_details
; SADABS: Area-Detector Absorption Correction. Bruker-AXS 
  within SAINT+ package, v. 6.22 (2001).
;
_exptl_crystal_colour orange
_exptl_crystal_density_diffrn 1.780
_exptl_crystal_description 'irregular block'
_exptl_crystal_F_000 5024
_exptl_crystal_size_max 0.245
_exptl_crystal_size_mid 0.153
_exptl_crystal_size_min 0.125
_refine_diff_density_max 1.344
_refine_diff_density_min -0.908
_refine_diff_density_rms 0.139
_refine_ls_abs_structure_details 'Flack H D (1983), Acta Cryst. A39, 876-881'
_refine_ls_abs_structure_Flack 0.02(3)
_refine_ls_extinction_method none
_refine_ls_goodness_of_fit_ref 1.335
_refine_ls_hydrogen_treatment mixed
_refine_ls_matrix_type full
_refine_ls_number_parameters 569
_refine_ls_number_reflns 11785
_refine_ls_number_restraints 1
_refine_ls_restrained_S_all 1.335
_refine_ls_R_factor_all 0.0528
_refine_ls_R_factor_gt 0.0515
_refine_ls_shift/su_max 0.122
_refine_ls_shift/su_mean 0.003
_refine_ls_structure_factor_coef Fsqd
_refine_ls_weighting_details 'calc w=1/[\s^2^(Fo^2^)+(0.0356P)^2^+29.3407P] where P=(Fo^2^+2Fc^2^)/3'
_refine_ls_weighting_scheme calc
_refine_ls_wR_factor_gt 0.1152
_refine_ls_wR_factor_ref 0.1159
_reflns_number_gt 11535
_reflns_number_total 11785
_reflns_threshold_expression >2sigma(I)
_cod_data_source_file ja031995zsi20040204_022051.cif
_cod_data_source_block compound7
_cod_database_code 4112278

loop_
_symmetry_equiv_pos_as_xyz
'x, y, z'
'-x, -y, z+1/2'
'-y+1/2, x+1/2, z+1/4'
'y+1/2, -x+1/2, z+3/4'
'-x+1/2, y+1/2, -z+1/4'
'x+1/2, -y+1/2, -z+3/4'
'y, x, -z'
'-y, -x, -z+1/2'

loop_
_atom_site_label
_atom_site_type_symbol
_atom_site_fract_x
_atom_site_fract_y
_atom_site_fract_z
_atom_site_U_iso_or_equiv
_atom_site_adp_type
_atom_site_occupancy
_atom_site_symmetry_multiplicity
_atom_site_calc_flag
_atom_site_refinement_flags
_atom_site_disorder_assembly
_atom_site_disorder_group
Sb1 Sb 0.38769(3) 0.88809(3) 0.077495(7) 0.02708(9) Uani 1 1 d . . .
Sb2 Sb 0.90813(3) 0.90813(3) 0.0000 0.03475(14) Uani 1 2 d S . .
Sb3 Sb 0.42465(3) 0.42465(3) 0.0000 0.03176(14) Uani 1 2 d S . .
Rh1 Rh 0.39578(3) 0.94134(3) 0.957260(8) 0.01971(9) Uani 1 1 d . . .
P1 P 0.50836(12) 0.88262(12) 0.92681(3) 0.0261(3) Uani 1 1 d . . .
P2 P 0.28062(11) 0.89756(12) 0.92586(3) 0.0238(3) Uani 1 1 d . . .
F1 F 0.4046(4) 0.7537(3) 0.08257(10) 0.0599(13) Uani 1 1 d . . .
F2 F 0.3715(3) 1.0233(3) 0.07247(9) 0.0417(10) Uani 1 1 d . . .
F3 F 0.3208(4) 0.8960(4) 0.10884(8) 0.0565(12) Uani 1 1 d . . .
F4 F 0.2687(3) 0.8667(4) 0.06004(10) 0.0562(13) Uani 1 1 d . . .
F5 F 0.4547(4) 0.8822(4) 0.04606(7) 0.0581(13) Uani 1 1 d . . .
F6 F 0.5075(3) 0.9125(3) 0.09438(8) 0.0449(11) Uani 1 1 d . . .
F8 F 0.8112(3) 0.8112(3) 0.0000 0.0451(14) Uani 1 2 d S . .
F9 F 1.0065(3) 1.0065(3) 0.0000 0.0505(16) Uani 1 2 d S . .
F10 F 0.8469(4) 0.9724(4) 0.02781(10) 0.0549(13) Uani 1 1 d . . .
F11 F 0.9841(3) 0.8337(4) 0.02325(11) 0.0572(13) Uani 1 1 d . . .
F12 F 0.3277(4) 0.3277(4) 0.0000 0.108(4) Uani 1 2 d S . .
F13 F 0.5213(3) 0.5213(3) 0.0000 0.0544(17) Uani 1 2 d S . .
F14 F 0.3403(4) 0.5078(4) 0.01855(12) 0.0677(15) Uani 1 1 d . . .
F15 F 0.4753(5) 0.3762(6) 0.03101(11) 0.093(2) Uani 1 1 d . . .
O1 O 0.4031(3) 1.0830(3) 0.93774(7) 0.0271(8) Uani 1 1 d . . .
C1 C 0.4862(5) 0.9166(5) 0.99307(11) 0.0282(13) Uani 1 1 d . . .
C2 C 0.4412(5) 1.0097(5) 0.99467(11) 0.0264(12) Uani 1 1 d . . .
C3 C 0.3350(5) 0.9956(5) 0.99496(11) 0.0276(12) Uani 1 1 d . . .
C4 C 0.3165(4) 0.8937(5) 0.99306(10) 0.0239(11) Uani 1 1 d . . .
C5 C 0.4095(5) 0.8442(5) 0.99084(10) 0.0288(13) Uani 1 1 d . . .
C6 C 0.5933(4) 0.8950(6) 0.99613(11) 0.0364(14) Uani 1 1 d . . .
H6A H 0.6319 0.9477 0.9881 0.055 Uiso 1 1 calc R . .
H6B H 0.6088 0.8323 0.9877 0.055 Uiso 1 1 calc R . .
H6C H 0.6095 0.8907 1.0146 0.055 Uiso 1 1 calc R . .
C7 C 0.4921(6) 1.1064(6) 0.99775(15) 0.0427(16) Uani 1 1 d . . .
H7A H 0.4785 1.1329 1.0151 0.064 Uiso 1 1 calc R . .
H7B H 0.4681 1.1523 0.9845 0.064 Uiso 1 1 calc R . .
H7C H 0.5631 1.0972 0.9957 0.064 Uiso 1 1 calc R . .
C8 C 0.2630(5) 1.0747(5) 1.00050(14) 0.0407(15) Uani 1 1 d . . .
H8A H 0.2001 1.0587 0.9923 0.061 Uiso 1 1 calc R . .
H8B H 0.2877 1.1371 0.9936 0.061 Uiso 1 1 calc R . .
H8C H 0.2538 1.0805 1.0193 0.061 Uiso 1 1 calc R . .
C9 C 0.2189(5) 0.8445(5) 0.99691(12) 0.0339(14) Uani 1 1 d . . .
H9A H 0.2140 0.8203 1.0148 0.051 Uiso 1 1 calc R . .
H9B H 0.2128 0.7891 0.9848 0.051 Uiso 1 1 calc R . .
H9C H 0.1660 0.8918 0.9936 0.051 Uiso 1 1 calc R . .
C10 C 0.4224(6) 0.7346(5) 0.99384(12) 0.0388(17) Uani 1 1 d . . .
H10A H 0.4294 0.7183 1.0123 0.058 Uiso 1 1 calc R . .
H10B H 0.4814 0.7135 0.9844 0.058 Uiso 1 1 calc R . .
H10C H 0.3648 0.7007 0.9867 0.058 Uiso 1 1 calc R . .
C11 C 0.3605(6) 1.2474(5) 0.92855(13) 0.0387(17) Uani 1 1 d . . .
C12 C 0.3430(6) 1.1497(5) 0.93845(12) 0.0336(14) Uani 1 1 d . . .
H12 H 0.2807 1.1363 0.9460 0.040 Uiso 1 1 calc R . .
C13 C 0.2863(7) 1.3096(6) 0.93082(18) 0.057(2) Uani 1 1 d . . .
H13A H 0.2265 1.2887 0.9386 0.068 Uiso 1 1 calc R . .
H13B H 0.2929 1.3751 0.9247 0.068 Uiso 1 1 calc R . .
C14 C 0.4623(7) 1.2675(6) 0.91790(16) 0.054(2) Uani 1 1 d . . .
H14A H 0.4641 1.3335 0.9103 0.081 Uiso 1 1 calc R . .
H14B H 0.4781 1.2188 0.9045 0.081 Uiso 1 1 calc R . .
H14C H 0.5105 1.2631 0.9320 0.081 Uiso 1 1 calc R . .
C15 C 0.5953(6) 0.7849(5) 0.93571(12) 0.0377(16) Uani 1 1 d . . .
C16 C 0.5605(7) 0.6906(6) 0.93895(15) 0.051(2) Uani 1 1 d . . .
H16 H 0.4924 0.6770 0.9370 0.061 Uiso 1 1 calc R . .
C17 C 0.6259(8) 0.6151(7) 0.94517(16) 0.060(2) Uani 1 1 d . . .
H17 H 0.6020 0.5500 0.9473 0.072 Uiso 1 1 calc R . .
C18 C 0.7235(8) 0.6336(7) 0.94816(15) 0.057(2) Uani 1 1 d . . .
H18 H 0.7673 0.5815 0.9523 0.068 Uiso 1 1 calc R . .
C19 C 0.7586(7) 0.7259(7) 0.94522(14) 0.055(2) Uani 1 1 d . . .
H19 H 0.8269 0.7384 0.9473 0.066 Uiso 1 1 calc R . .
C20 C 0.6945(6) 0.8032(7) 0.93904(13) 0.0454(18) Uani 1 1 d . . .
H20 H 0.7192 0.8682 0.9372 0.055 Uiso 1 1 calc R . .
C21 C 0.5814(5) 0.9838(5) 0.91454(11) 0.0303(13) Uani 1 1 d . . .
C22 C 0.5853(5) 1.0073(5) 0.88811(12) 0.0345(14) Uani 1 1 d . . .
H22 H 0.5494 0.9693 0.8758 0.041 Uiso 1 1 calc R . .
C23 C 0.6419(5) 1.0865(6) 0.87989(14) 0.0447(18) Uani 1 1 d . . .
H23 H 0.6429 1.1039 0.8620 0.054 Uiso 1 1 calc R . .
C24 C 0.6961(6) 1.1394(6) 0.89731(16) 0.0462(19) Uani 1 1 d . . .
H24 H 0.7371 1.1914 0.8914 0.055 Uiso 1 1 calc R . .
C25 C 0.6913(6) 1.1169(7) 0.92394(15) 0.0471(18) Uani 1 1 d . . .
H25 H 0.7273 1.1546 0.9362 0.057 Uiso 1 1 calc R . .
C26 C 0.6336(5) 1.0394(6) 0.93200(13) 0.0397(16) Uani 1 1 d . . .
H26 H 0.6300 1.0242 0.9500 0.048 Uiso 1 1 calc R . .
C27 C 0.4416(5) 0.8294(5) 0.89945(11) 0.0345(14) Uani 1 1 d . . .
H27A H 0.4832 0.8321 0.8837 0.041 Uiso 1 1 calc R . .
H27B H 0.4269 0.7595 0.9032 0.041 Uiso 1 1 calc R . .
C28 C 0.3456(5) 0.8847(5) 0.89447(10) 0.0292(13) Uani 1 1 d . . .
H28 H 0.3629 0.9523 0.8883 0.035 Uiso 1 1 calc R . .
C29 C 0.2825(6) 0.8356(5) 0.87326(12) 0.0396(16) Uani 1 1 d . . .
H29A H 0.3185 0.8361 0.8568 0.059 Uiso 1 1 calc R . .
H29B H 0.2207 0.8718 0.8713 0.059 Uiso 1 1 calc R . .
H29C H 0.2683 0.7675 0.8783 0.059 Uiso 1 1 calc R . .
C30 C 0.2128(5) 0.7837(4) 0.92990(11) 0.0262(12) Uani 1 1 d . . .
C31 C 0.1151(5) 0.7739(5) 0.92258(13) 0.0358(14) Uani 1 1 d . . .
H31 H 0.0800 0.8292 0.9162 0.043 Uiso 1 1 calc R . .
C32 C 0.0683(6) 0.6829(5) 0.92453(14) 0.0419(17) Uani 1 1 d . . .
H32 H 0.0013 0.6766 0.9196 0.050 Uiso 1 1 calc R . .
C33 C 0.1193(7) 0.6019(6) 0.93361(14) 0.052(2) Uani 1 1 d . . .
H33 H 0.0872 0.5401 0.9350 0.063 Uiso 1 1 calc R . .
C34 C 0.2175(7) 0.6109(6) 0.94069(16) 0.050(2) Uani 1 1 d . . .
H34 H 0.2529 0.5550 0.9466 0.061 Uiso 1 1 calc R . .
C35 C 0.2632(6) 0.7010(5) 0.93916(13) 0.0358(15) Uani 1 1 d . . .
H35 H 0.3299 0.7071 0.9444 0.043 Uiso 1 1 calc R . .
C36 C 0.1879(5) 0.9904(5) 0.92038(13) 0.0309(13) Uani 1 1 d . . .
C37 C 0.1894(6) 1.0504(6) 0.89852(15) 0.0430(17) Uani 1 1 d . . .
H37 H 0.2383 1.0409 0.8856 0.052 Uiso 1 1 calc R . .
C38 C 0.1204(7) 1.1232(6) 0.89562(17) 0.054(2) Uani 1 1 d . . .
H38 H 0.1225 1.1649 0.8808 0.065 Uiso 1 1 calc R . .
C39 C 0.0496(7) 1.1360(6) 0.9137(2) 0.058(3) Uani 1 1 d . . .
H39 H 0.0011 1.1853 0.9111 0.070 Uiso 1 1 calc R . .
C40 C 0.0459(6) 1.0787(6) 0.93614(18) 0.050(2) Uani 1 1 d . . .
H40 H -0.0029 1.0901 0.9490 0.060 Uiso 1 1 calc R . .
C41 C 0.1149(5) 1.0048(5) 0.93923(13) 0.0354(14) Uani 1 1 d . . .
H41 H 0.1127 0.9637 0.9542 0.042 Uiso 1 1 calc R . .
C42A C 0.8884(13) 0.9868(12) 0.8761(3) 0.054(3) Uiso 0.664(7) 1 d P A 1
Cl1A Cl 0.9749(3) 0.9546(3) 0.85527(7) 0.0602(11) Uiso 0.664(7) 1 d P A 1
Cl2A Cl 0.8850(3) 0.9102(3) 0.90488(7) 0.0527(9) Uiso 0.664(7) 1 d P A 1
C42B C 0.873(4) 0.981(4) 0.8843(4) 0.103(18) Uiso 0.336(7) 1 d PD A 2
Cl1B Cl 0.8503(7) 0.9512(7) 0.85109(18) 0.082(3) Uiso 0.336(7) 1 d PD A 2
Cl2B Cl 0.9051(14) 0.8809(14) 0.9007(3) 0.139(6) Uiso 0.336(7) 1 d P A 2

loop_
_atom_site_aniso_label
_atom_site_aniso_U_11
_atom_site_aniso_U_22
_atom_site_aniso_U_33
_atom_site_aniso_U_23
_atom_site_aniso_U_13
_atom_site_aniso_U_12
Sb1 0.0291(2) 0.0332(2) 0.01892(16) -0.00020(15) -0.00065(15) -0.00165(17)
Sb2 0.02632(18) 0.02632(18) 0.0516(4) -0.00574(18) 0.00574(18) -0.0005(2)
Sb3 0.02839(18) 0.02839(18) 0.0385(3) 0.00425(17) -0.00425(17) -0.0008(2)
Rh1 0.0233(2) 0.02016(19) 0.01566(17) 0.00005(14) -0.00042(16) -0.00071(16)
P1 0.0316(8) 0.0283(8) 0.0184(6) 0.0000(6) 0.0029(5) 0.0010(6)
P2 0.0299(7) 0.0240(7) 0.0175(6) 0.0027(6) -0.0026(5) -0.0065(6)
F1 0.075(4) 0.028(2) 0.077(3) 0.005(2) -0.002(3) -0.001(2)
F2 0.029(2) 0.035(2) 0.061(3) 0.0015(19) -0.0026(18) -0.0026(16)
F3 0.064(3) 0.073(3) 0.033(2) 0.001(2) 0.022(2) 0.005(3)
F4 0.046(3) 0.057(3) 0.065(3) -0.011(2) -0.025(2) -0.010(2)
F5 0.061(3) 0.092(4) 0.0215(18) 0.004(2) 0.0116(19) 0.024(3)
F6 0.037(2) 0.061(3) 0.036(2) 0.001(2) -0.0164(17) 0.006(2)
F8 0.041(2) 0.041(2) 0.053(4) -0.008(2) 0.008(2) -0.003(3)
F9 0.0324(19) 0.0324(19) 0.087(5) -0.005(2) 0.005(2) -0.013(2)
F10 0.048(3) 0.048(3) 0.068(3) -0.026(2) 0.014(2) -0.006(2)
F11 0.036(2) 0.050(3) 0.086(4) 0.013(3) -0.014(2) 0.000(2)
F12 0.052(3) 0.052(3) 0.221(13) -0.029(5) 0.029(5) -0.027(4)
F13 0.036(2) 0.036(2) 0.090(5) -0.003(3) 0.003(3) -0.015(3)
F14 0.055(3) 0.058(3) 0.089(4) -0.018(3) 0.023(3) 0.007(3)
F15 0.100(5) 0.118(6) 0.063(3) 0.050(4) 0.003(3) 0.035(4)
O1 0.034(2) 0.024(2) 0.0230(18) 0.0028(14) -0.0011(16) -0.0034(17)
C1 0.029(3) 0.037(3) 0.019(3) 0.001(2) 0.000(2) 0.002(3)
C2 0.033(3) 0.027(3) 0.018(3) -0.005(2) -0.004(2) -0.005(2)
C3 0.025(3) 0.037(3) 0.020(3) -0.009(2) -0.002(2) -0.002(2)
C4 0.036(3) 0.027(3) 0.009(2) -0.004(2) 0.0024(19) 0.007(3)
C5 0.037(4) 0.035(3) 0.014(2) 0.004(2) 0.000(2) -0.002(3)
C6 0.028(3) 0.056(4) 0.025(3) -0.001(3) -0.004(2) 0.007(3)
C7 0.045(4) 0.039(4) 0.044(4) -0.013(3) -0.003(3) -0.019(3)
C8 0.040(4) 0.045(4) 0.037(3) -0.013(3) 0.004(3) 0.011(3)
C9 0.036(3) 0.043(4) 0.022(3) 0.003(3) 0.002(3) -0.008(3)
C10 0.064(5) 0.032(3) 0.021(3) 0.000(2) -0.005(3) 0.005(3)
C11 0.063(5) 0.025(3) 0.028(3) 0.000(2) -0.022(3) -0.006(3)
C12 0.046(4) 0.026(3) 0.029(3) -0.003(2) -0.010(3) -0.001(3)
C13 0.074(6) 0.038(4) 0.059(5) -0.003(4) -0.034(5) 0.012(4)
C14 0.079(6) 0.040(4) 0.043(4) 0.006(3) -0.001(4) -0.010(4)
C15 0.047(4) 0.044(4) 0.023(3) 0.001(3) 0.009(3) 0.018(3)
C16 0.068(6) 0.042(4) 0.043(4) 0.000(3) 0.021(4) 0.020(4)
C17 0.093(7) 0.039(4) 0.049(4) 0.008(4) 0.020(5) 0.025(5)
C18 0.075(6) 0.057(6) 0.038(4) -0.007(4) 0.010(4) 0.027(5)
C19 0.060(5) 0.080(7) 0.024(3) -0.002(4) 0.004(3) 0.030(5)
C20 0.056(5) 0.056(5) 0.024(3) 0.004(3) 0.007(3) 0.019(4)
C21 0.025(3) 0.043(3) 0.023(3) 0.006(2) 0.005(2) 0.001(3)
C22 0.027(3) 0.051(4) 0.025(3) 0.011(3) 0.002(2) -0.002(3)
C23 0.041(4) 0.059(5) 0.034(3) 0.022(3) 0.006(3) -0.004(3)
C24 0.035(4) 0.048(5) 0.055(5) 0.020(4) -0.001(3) -0.004(3)
C25 0.042(4) 0.056(5) 0.043(4) 0.005(4) -0.007(3) -0.016(4)
C26 0.040(4) 0.048(4) 0.031(3) 0.001(3) -0.009(3) -0.004(3)
C27 0.049(4) 0.035(3) 0.020(3) -0.008(2) 0.011(3) -0.010(3)
C28 0.043(3) 0.033(3) 0.011(2) 0.000(2) -0.001(2) -0.012(3)
C29 0.060(5) 0.037(4) 0.022(3) -0.005(3) -0.008(3) -0.012(3)
C30 0.040(3) 0.019(3) 0.020(3) 0.004(2) 0.001(2) -0.011(2)
C31 0.037(4) 0.035(3) 0.035(3) -0.002(3) -0.001(3) -0.008(3)
C32 0.049(4) 0.036(4) 0.040(4) -0.001(3) -0.007(3) -0.021(3)
C33 0.070(5) 0.040(4) 0.047(4) 0.014(3) -0.018(4) -0.031(4)
C34 0.069(5) 0.029(4) 0.053(4) 0.014(3) -0.019(4) -0.012(4)
C35 0.049(4) 0.030(3) 0.029(3) 0.005(3) -0.013(3) -0.010(3)
C36 0.037(3) 0.024(3) 0.032(3) 0.001(2) -0.013(3) -0.008(3)
C37 0.051(4) 0.035(4) 0.043(4) 0.004(3) -0.015(3) -0.010(3)
C38 0.068(6) 0.034(4) 0.060(5) 0.008(4) -0.026(4) -0.007(4)
C39 0.058(5) 0.026(4) 0.089(7) -0.013(4) -0.036(5) 0.010(3)
C40 0.042(4) 0.037(4) 0.071(5) -0.019(4) -0.006(4) 0.002(3)
C41 0.039(4) 0.028(3) 0.038(3) -0.007(3) -0.006(3) -0.002(3)

loop_
_atom_type_symbol
_atom_type_description
_atom_type_scat_dispersion_real
_atom_type_scat_dispersion_imag
_atom_type_scat_source
C C 0.0033 0.0016 'International Tables Vol C Tables 4.2.6.8 and 6.1.1.4'
H H 0.0000 0.0000 'International Tables Vol C Tables 4.2.6.8 and 6.1.1.4'
O O 0.0106 0.0060 'International Tables Vol C Tables 4.2.6.8 and 6.1.1.4'
F F 0.0171 0.0103 'International Tables Vol C Tables 4.2.6.8 and 6.1.1.4'
P P 0.1023 0.0942 'International Tables Vol C Tables 4.2.6.8 and 6.1.1.4'
Rh Rh -1.1178 0.9187 'International Tables Vol C Tables 4.2.6.8 and 6.1.1.4'
Sb Sb -0.5866 1.5461 'International Tables Vol C Tables 4.2.6.8 and 6.1.1.4'
Cl Cl 0.1484 0.1585 'International Tables Vol C Tables 4.2.6.8 and 6.1.1.4'

loop_
_geom_angle_atom_site_label_1
_geom_angle_atom_site_label_2
_geom_angle_atom_site_label_3
_geom_angle
_geom_angle_site_symmetry_1
_geom_angle_site_symmetry_3
F3 Sb1 F5 179.1(3) . .
F3 Sb1 F1 89.7(2) . .
F5 Sb1 F1 91.1(2) . .
F3 Sb1 F2 90.3(2) . .
F5 Sb1 F2 88.8(2) . .
F1 Sb1 F2 179.7(3) . .
F3 Sb1 F4 90.2(2) . .
F5 Sb1 F4 90.0(2) . .
F1 Sb1 F4 91.2(2) . .
F2 Sb1 F4 89.1(2) . .
F3 Sb1 F6 90.7(2) . .
F5 Sb1 F6 89.1(2) . .
F1 Sb1 F6 90.1(2) . .
F2 Sb1 F6 89.59(19) . .
F4 Sb1 F6 178.5(2) . .
F8 Sb2 F10 90.90(15) . 7
F8 Sb2 F10 90.90(15) . .
F10 Sb2 F10 178.2(3) 7 .
F8 Sb2 F11 90.43(15) . .
F10 Sb2 F11 89.5(2) 7 .
F10 Sb2 F11 90.5(2) . .
F8 Sb2 F11 90.43(15) . 7
F10 Sb2 F11 90.5(2) 7 7
F10 Sb2 F11 89.5(2) . 7
F11 Sb2 F11 179.1(3) . 7
F8 Sb2 F9 180.000(1) . .
F10 Sb2 F9 89.10(15) 7 .
F10 Sb2 F9 89.10(15) . .
F11 Sb2 F9 89.57(15) . .
F11 Sb2 F9 89.57(15) 7 .
F13 Sb3 F15 89.4(2) . .
F13 Sb3 F15 89.4(2) . 7
F15 Sb3 F15 178.7(5) . 7
F13 Sb3 F12 180.0 . .
F15 Sb3 F12 90.6(2) . .
F15 Sb3 F12 90.6(2) 7 .
F13 Sb3 F14 90.36(18) . 7
F15 Sb3 F14 89.8(3) . 7
F15 Sb3 F14 90.2(3) 7 7
F12 Sb3 F14 89.64(18) . 7
F13 Sb3 F14 90.36(18) . .
F15 Sb3 F14 90.2(3) . .
F15 Sb3 F14 89.8(3) 7 .
F12 Sb3 F14 89.64(18) . .
F14 Sb3 F14 179.3(4) 7 .
O1 Rh1 C5 153.8(2) . .
O1 Rh1 C2 90.96(19) . .
C5 Rh1 C2 62.9(2) . .
O1 Rh1 C4 131.35(19) . .
C5 Rh1 C4 38.0(2) . .
C2 Rh1 C4 62.7(2) . .
O1 Rh1 C3 97.2(2) . .
C5 Rh1 C3 62.9(2) . .
C2 Rh1 C3 38.1(2) . .
C4 Rh1 C3 36.8(2) . .
O1 Rh1 C1 119.2(2) . .
C5 Rh1 C1 37.9(2) . .
C2 Rh1 C1 36.8(2) . .
C4 Rh1 C1 62.7(2) . .
C3 Rh1 C1 62.5(2) . .
O1 Rh1 P2 86.37(11) . .
C5 Rh1 P2 116.91(18) . .
C2 Rh1 P2 153.41(18) . .
C4 Rh1 P2 100.04(16) . .
C3 Rh1 P2 116.01(16) . .
C1 Rh1 P2 154.38(18) . .
O1 Rh1 P1 87.88(12) . .
C5 Rh1 P1 105.59(18) . .
C2 Rh1 P1 122.84(18) . .
C4 Rh1 P1 140.62(16) . .
C3 Rh1 P1 159.99(16) . .
C1 Rh1 P1 98.12(16) . .
P2 Rh1 P1 83.53(6) . .
C21 P1 C27 107.8(3) . .
C21 P1 C15 106.5(3) . .
C27 P1 C15 103.0(3) . .
C21 P1 Rh1 109.5(2) . .
C27 P1 Rh1 109.1(2) . .
C15 P1 Rh1 120.2(2) . .
C36 P2 C30 105.0(3) . .
C36 P2 C28 105.2(3) . .
C30 P2 C28 105.2(3) . .
C36 P2 Rh1 113.5(2) . .
C30 P2 Rh1 118.7(2) . .
C28 P2 Rh1 108.0(2) . .
C12 O1 Rh1 127.8(4) . .
C2 C1 C5 107.8(6) . .
C2 C1 C6 126.4(6) . .
C5 C1 C6 125.5(6) . .
C2 C1 Rh1 71.0(3) . .
C5 C1 Rh1 68.9(3) . .
C6 C1 Rh1 130.6(4) . .
C1 C2 C3 108.2(6) . .
C1 C2 C7 126.6(6) . .
C3 C2 C7 125.0(6) . .
C1 C2 Rh1 72.2(3) . .
C3 C2 Rh1 71.3(3) . .
C7 C2 Rh1 126.0(4) . .
C4 C3 C2 107.7(5) . .
C4 C3 C8 127.5(6) . .
C2 C3 C8 124.1(6) . .
C4 C3 Rh1 71.4(3) . .
C2 C3 Rh1 70.6(3) . .
C8 C3 Rh1 130.6(5) . .
C3 C4 C5 108.0(6) . .
C3 C4 C9 125.9(6) . .
C5 C4 C9 125.4(6) . .
C3 C4 Rh1 71.7(3) . .
C5 C4 Rh1 69.2(3) . .
C9 C4 Rh1 131.8(4) . .
C4 C5 C1 108.1(6) . .
C4 C5 C10 123.8(6) . .
C1 C5 C10 125.7(6) . .
C4 C5 Rh1 72.8(3) . .
C1 C5 Rh1 73.2(3) . .
C10 C5 Rh1 133.5(4) . .
C1 C6 H6A 109.5 . .
C1 C6 H6B 109.5 . .
H6A C6 H6B 109.5 . .
C1 C6 H6C 109.5 . .
H6A C6 H6C 109.5 . .
H6B C6 H6C 109.5 . .
C2 C7 H7A 109.5 . .
C2 C7 H7B 109.5 . .
H7A C7 H7B 109.5 . .
C2 C7 H7C 109.5 . .
H7A C7 H7C 109.5 . .
H7B C7 H7C 109.5 . .
C3 C8 H8A 109.5 . .
C3 C8 H8B 109.5 . .
H8A C8 H8B 109.5 . .
C3 C8 H8C 109.5 . .
H8A C8 H8C 109.5 . .
H8B C8 H8C 109.5 . .
C4 C9 H9A 109.5 . .
C4 C9 H9B 109.5 . .
H9A C9 H9B 109.5 . .
C4 C9 H9C 109.5 . .
H9A C9 H9C 109.5 . .
H9B C9 H9C 109.5 . .
C5 C10 H10A 109.5 . .
C5 C10 H10B 109.5 . .
H10A C10 H10B 109.5 . .
C5 C10 H10C 109.5 . .
H10A C10 H10C 109.5 . .
H10B C10 H10C 109.5 . .
C13 C11 C12 115.6(8) . .
C13 C11 C14 127.9(8) . .
C12 C11 C14 116.4(7) . .
O1 C12 C11 124.2(7) . .
O1 C12 H12 117.9 . .
C11 C12 H12 117.9 . .
C11 C13 H13A 120.0 . .
C11 C13 H13B 120.0 . .
H13A C13 H13B 120.0 . .
C11 C14 H14A 109.5 . .
C11 C14 H14B 109.5 . .
H14A C14 H14B 109.5 . .
C11 C14 H14C 109.5 . .
H14A C14 H14C 109.5 . .
H14B C14 H14C 109.5 . .
C16 C15 C20 119.3(7) . .
C16 C15 P1 118.8(6) . .
C20 C15 P1 121.9(6) . .
C15 C16 C17 119.6(9) . .
C15 C16 H16 120.2 . .
C17 C16 H16 120.2 . .
C18 C17 C16 120.8(9) . .
C18 C17 H17 119.6 . .
C16 C17 H17 119.6 . .
C19 C18 C17 120.3(8) . .
C19 C18 H18 119.9 . .
C17 C18 H18 119.8 . .
C18 C19 C20 120.2(9) . .
C18 C19 H19 119.9 . .
C20 C19 H19 119.9 . .
C15 C20 C19 119.9(9) . .
C15 C20 H20 120.0 . .
C19 C20 H20 120.0 . .
C26 C21 C22 119.4(6) . .
C26 C21 P1 118.3(5) . .
C22 C21 P1 122.3(5) . .
C23 C22 C21 119.6(7) . .
C23 C22 H22 120.2 . .
C21 C22 H22 120.2 . .
C24 C23 C22 120.5(6) . .
C24 C23 H23 119.8 . .
C22 C23 H23 119.8 . .
C23 C24 C25 120.0(7) . .
C23 C24 H24 120.0 . .
C25 C24 H24 120.0 . .
C26 C25 C24 119.1(7) . .
C26 C25 H25 120.4 . .
C24 C25 H25 120.4 . .
C21 C26 C25 121.3(7) . .
C21 C26 H26 119.4 . .
C25 C26 H26 119.4 . .
C28 C27 P1 111.0(4) . .
C28 C27 H27A 109.4 . .
P1 C27 H27A 109.4 . .
C28 C27 H27B 109.4 . .
P1 C27 H27B 109.4 . .
H27A C27 H27B 108.0 . .
C27 C28 C29 112.4(6) . .
C27 C28 P2 107.9(4) . .
C29 C28 P2 113.2(5) . .
C27 C28 H28 107.7 . .
C29 C28 H28 107.7 . .
P2 C28 H28 107.7 . .
C28 C29 H29A 109.5 . .
C28 C29 H29B 109.5 . .
H29A C29 H29B 109.5 . .
C28 C29 H29C 109.5 . .
H29A C29 H29C 109.5 . .
H29B C29 H29C 109.5 . .
C31 C30 C35 118.9(6) . .
C31 C30 P2 122.6(5) . .
C35 C30 P2 118.4(5) . .
C30 C31 C32 120.2(7) . .
C30 C31 H31 119.9 . .
C32 C31 H31 119.9 . .
C33 C32 C31 120.1(7) . .
C33 C32 H32 119.9 . .
C31 C32 H32 119.9 . .
C32 C33 C34 120.0(7) . .
C32 C33 H33 120.0 . .
C34 C33 H33 120.0 . .
C35 C34 C33 119.9(8) . .
C35 C34 H34 120.1 . .
C33 C34 H34 120.1 . .
C34 C35 C30 120.8(7) . .
C34 C35 H35 119.6 . .
C30 C35 H35 119.6 . .
C37 C36 C41 119.3(7) . .
C37 C36 P2 121.7(6) . .
C41 C36 P2 118.9(5) . .
C38 C37 C36 120.1(8) . .
C38 C37 H37 120.0 . .
C36 C37 H37 120.0 . .
C39 C38 C37 120.3(8) . .
C39 C38 H38 119.8 . .
C37 C38 H38 119.8 . .
C38 C39 C40 121.7(8) . .
C38 C39 H39 119.2 . .
C40 C39 H39 119.2 . .
C41 C40 C39 118.5(8) . .
C41 C40 H40 120.8 . .
C39 C40 H40 120.8 . .
C40 C41 C36 120.1(7) . .
C40 C41 H41 119.9 . .
C36 C41 H41 119.9 . .
Cl1A C42A Cl2A 113.3(10) . .
Cl1B C42B Cl2B 110(3) . .

loop_
_geom_bond_atom_site_label_1
_geom_bond_atom_site_label_2
_geom_bond_distance
_geom_bond_site_symmetry_2
Sb1 F3 1.855(4) .
Sb1 F5 1.859(4) .
Sb1 F1 1.861(4) .
Sb1 F2 1.870(4) .
Sb1 F4 1.874(4) .
Sb1 F6 1.877(4) .
Sb2 F8 1.864(6) .
Sb2 F10 1.873(4) 7
Sb2 F10 1.873(4) .
Sb2 F11 1.877(5) .
Sb2 F11 1.877(5) 7
Sb2 F9 1.893(6) .
Sb3 F13 1.859(6) .
Sb3 F15 1.859(5) .
Sb3 F15 1.859(5) 7
Sb3 F12 1.864(7) .
Sb3 F14 1.873(5) 7
Sb3 F14 1.873(5) .
Rh1 O1 2.175(4) .
Rh1 C5 2.183(6) .
Rh1 C2 2.226(5) .
Rh1 C4 2.231(5) .
Rh1 C3 2.235(6) .
Rh1 C1 2.241(6) .
Rh1 P2 2.3280(15) .
Rh1 P1 2.3323(16) .
P1 C21 1.811(7) .
P1 C27 1.825(7) .
P1 C15 1.837(7) .
P2 C36 1.807(7) .
P2 C30 1.814(6) .
P2 C28 1.850(6) .
O1 C12 1.221(8) .
C1 C2 1.409(9) .
C1 C5 1.438(9) .
C1 C6 1.495(8) .
C2 C3 1.458(9) .
C2 C7 1.493(9) .
C3 C4 1.411(9) .
C3 C8 1.482(9) .
C4 C5 1.437(9) .
C4 C9 1.501(9) .
C5 C10 1.509(9) .
C6 H6A 0.9800 .
C6 H6B 0.9800 .
C6 H6C 0.9800 .
C7 H7A 0.9800 .
C7 H7B 0.9800 .
C7 H7C 0.9800 .
C8 H8A 0.9800 .
C8 H8B 0.9800 .
C8 H8C 0.9800 .
C9 H9A 0.9800 .
C9 H9B 0.9800 .
C9 H9C 0.9800 .
C10 H10A 0.9800 .
C10 H10B 0.9800 .
C10 H10C 0.9800 .
C11 C13 1.322(12) .
C11 C12 1.443(9) .
C11 C14 1.514(12) .
C12 H12 0.9500 .
C13 H13A 0.9500 .
C13 H13B 0.9500 .
C14 H14A 0.9800 .
C14 H14B 0.9800 .
C14 H14C 0.9800 .
C15 C16 1.377(11) .
C15 C20 1.382(12) .
C16 C17 1.396(12) .
C16 H16 0.9500 .
C17 C18 1.360(14) .
C17 H17 0.9500 .
C18 C19 1.350(14) .
C18 H18 0.9500 .
C19 C20 1.403(11) .
C19 H19 0.9500 .
C20 H20 0.9500 .
C21 C26 1.373(9) .
C21 C22 1.398(8) .
C22 C23 1.390(10) .
C22 H22 0.9500 .
C23 C24 1.366(11) .
C23 H23 0.9500 .
C24 C25 1.406(11) .
C24 H24 0.9500 .
C25 C26 1.377(11) .
C25 H25 0.9500 .
C26 H26 0.9500 .
C27 C28 1.529(10) .
C27 H27A 0.9900 .
C27 H27B 0.9900 .
C28 C29 1.541(8) .
C28 H28 1.0000 .
C29 H29A 0.9800 .
C29 H29B 0.9800 .
C29 H29C 0.9800 .
C30 C31 1.387(9) .
C30 C35 1.402(9) .
C31 C32 1.395(9) .
C31 H31 0.9500 .
C32 C33 1.383(11) .
C32 H32 0.9500 .
C33 C34 1.389(12) .
C33 H33 0.9500 .
C34 C35 1.376(10) .
C34 H34 0.9500 .
C35 H35 0.9500 .
C36 C37 1.390(10) .
C36 C41 1.402(10) .
C37 C38 1.373(12) .
C37 H37 0.9500 .
C38 C39 1.352(14) .
C38 H38 0.9500 .
C39 C40 1.393(13) .
C39 H39 0.9500 .
C40 C41 1.385(10) .
C40 H40 0.9500 .
C41 H41 0.9500 .
C42A Cl1A 1.650(18) .
C42A Cl2A 1.813(18) .
C42B Cl1B 1.783(10) .
C42B Cl2B 1.66(5) .

loop_
_geom_torsion_atom_site_label_1
_geom_torsion_atom_site_label_2
_geom_torsion_atom_site_label_3
_geom_torsion_atom_site_label_4
_geom_torsion
O1 Rh1 P1 C21 26.0(2)
C5 Rh1 P1 C21 -131.3(3)
C2 Rh1 P1 C21 -63.8(3)
C4 Rh1 P1 C21 -149.5(3)
C3 Rh1 P1 C21 -79.4(6)
C1 Rh1 P1 C21 -93.2(3)
P2 Rh1 P1 C21 112.5(2)
O1 Rh1 P1 C27 -91.8(3)
C5 Rh1 P1 C27 110.9(3)
C2 Rh1 P1 C27 178.4(3)
C4 Rh1 P1 C27 92.7(3)
C3 Rh1 P1 C27 162.8(6)
C1 Rh1 P1 C27 149.0(3)
P2 Rh1 P1 C27 -5.2(2)
O1 Rh1 P1 C15 149.6(3)
C5 Rh1 P1 C15 -7.6(4)
C2 Rh1 P1 C15 59.8(4)
C4 Rh1 P1 C15 -25.8(4)
C3 Rh1 P1 C15 44.3(6)
C1 Rh1 P1 C15 30.4(4)
P2 Rh1 P1 C15 -123.8(3)
O1 Rh1 P2 C36 -46.1(3)
C5 Rh1 P2 C36 121.3(3)
C2 Rh1 P2 C36 38.7(4)
C4 Rh1 P2 C36 85.2(3)
C3 Rh1 P2 C36 50.1(3)
C1 Rh1 P2 C36 130.3(4)
P1 Rh1 P2 C36 -134.4(3)
O1 Rh1 P2 C30 -170.3(3)
C5 Rh1 P2 C30 -2.8(3)
C2 Rh1 P2 C30 -85.4(4)
C4 Rh1 P2 C30 -38.9(3)
C3 Rh1 P2 C30 -74.0(3)
C1 Rh1 P2 C30 6.2(5)
P1 Rh1 P2 C30 101.5(3)
O1 Rh1 P2 C28 70.2(3)
C5 Rh1 P2 C28 -122.4(3)
C2 Rh1 P2 C28 155.0(4)
C4 Rh1 P2 C28 -158.5(3)
C3 Rh1 P2 C28 166.4(3)
C1 Rh1 P2 C28 -113.4(4)
P1 Rh1 P2 C28 -18.1(2)
C5 Rh1 O1 C12 -78.8(7)
C2 Rh1 O1 C12 -78.3(5)
C4 Rh1 O1 C12 -25.0(6)
C3 Rh1 O1 C12 -40.5(5)
C1 Rh1 O1 C12 -103.0(5)
P2 Rh1 O1 C12 75.2(5)
P1 Rh1 O1 C12 158.9(5)
O1 Rh1 C1 C2 44.3(4)
C5 Rh1 C1 C2 -118.6(5)
C4 Rh1 C1 C2 -80.0(4)
C3 Rh1 C1 C2 -38.3(4)
P2 Rh1 C1 C2 -131.6(4)
P1 Rh1 C1 C2 136.4(3)
O1 Rh1 C1 C5 162.9(3)
C2 Rh1 C1 C5 118.6(5)
C4 Rh1 C1 C5 38.6(4)
C3 Rh1 C1 C5 80.3(4)
P2 Rh1 C1 C5 -13.0(6)
P1 Rh1 C1 C5 -105.0(4)
O1 Rh1 C1 C6 -77.9(7)
C5 Rh1 C1 C6 119.2(8)
C2 Rh1 C1 C6 -122.2(8)
C4 Rh1 C1 C6 157.8(7)
C3 Rh1 C1 C6 -160.5(7)
P2 Rh1 C1 C6 106.2(6)
P1 Rh1 C1 C6 14.2(6)
C5 C1 C2 C3 3.2(7)
C6 C1 C2 C3 -170.4(5)
Rh1 C1 C2 C3 62.6(4)
C5 C1 C2 C7 178.6(6)
C6 C1 C2 C7 5.0(10)
Rh1 C1 C2 C7 -122.1(6)
C5 C1 C2 Rh1 -59.3(4)
C6 C1 C2 Rh1 127.0(6)
O1 Rh1 C2 C1 -142.4(4)
C5 Rh1 C2 C1 37.3(4)
C4 Rh1 C2 C1 80.2(4)
C3 Rh1 C2 C1 117.1(5)
P2 Rh1 C2 C1 133.8(4)
P1 Rh1 C2 C1 -54.3(4)
O1 Rh1 C2 C3 100.5(4)
C5 Rh1 C2 C3 -79.8(4)
C4 Rh1 C2 C3 -36.8(4)
C1 Rh1 C2 C3 -117.1(5)
P2 Rh1 C2 C3 16.7(6)
P1 Rh1 C2 C3 -171.4(3)
O1 Rh1 C2 C7 -19.7(6)
C5 Rh1 C2 C7 160.0(7)
C4 Rh1 C2 C7 -157.0(7)
C3 Rh1 C2 C7 -120.2(8)
C1 Rh1 C2 C7 122.7(8)
P2 Rh1 C2 C7 -103.5(6)
P1 Rh1 C2 C7 68.4(6)
C1 C2 C3 C4 -1.0(7)
C7 C2 C3 C4 -176.5(6)
Rh1 C2 C3 C4 62.1(4)
C1 C2 C3 C8 170.3(6)
C7 C2 C3 C8 -5.2(10)
Rh1 C2 C3 C8 -126.5(6)
C1 C2 C3 Rh1 -63.2(4)
C7 C2 C3 Rh1 121.4(6)
O1 Rh1 C3 C4 160.3(3)
C5 Rh1 C3 C4 -37.5(4)
C2 Rh1 C3 C4 -117.3(5)
C1 Rh1 C3 C4 -80.4(4)
P2 Rh1 C3 C4 70.9(4)
P1 Rh1 C3 C4 -95.9(6)
O1 Rh1 C3 C2 -82.3(4)
C5 Rh1 C3 C2 79.8(4)
C4 Rh1 C3 C2 117.3(5)
C1 Rh1 C3 C2 36.9(4)
P2 Rh1 C3 C2 -171.8(3)
P1 Rh1 C3 C2 21.4(8)
O1 Rh1 C3 C8 36.5(7)
C5 Rh1 C3 C8 -161.4(7)
C2 Rh1 C3 C8 118.8(8)
C4 Rh1 C3 C8 -123.9(8)
C1 Rh1 C3 C8 155.7(7)
P2 Rh1 C3 C8 -53.0(7)
P1 Rh1 C3 C8 140.2(5)
C2 C3 C4 C5 -1.6(6)
C8 C3 C4 C5 -172.6(6)
Rh1 C3 C4 C5 60.0(4)
C2 C3 C4 C9 169.5(5)
C8 C3 C4 C9 -1.5(10)
Rh1 C3 C4 C9 -128.9(6)
C2 C3 C4 Rh1 -61.6(4)
C8 C3 C4 Rh1 127.4(6)
O1 Rh1 C4 C3 -26.4(4)
C5 Rh1 C4 C3 118.2(5)
C2 Rh1 C4 C3 38.1(4)
C1 Rh1 C4 C3 79.7(4)
P2 Rh1 C4 C3 -120.4(3)
P1 Rh1 C4 C3 147.5(3)
O1 Rh1 C4 C5 -144.6(3)
C2 Rh1 C4 C5 -80.1(4)
C3 Rh1 C4 C5 -118.2(5)
C1 Rh1 C4 C5 -38.5(4)
P2 Rh1 C4 C5 121.3(3)
P1 Rh1 C4 C5 29.3(5)
O1 Rh1 C4 C9 95.8(6)
C5 Rh1 C4 C9 -119.5(7)
C2 Rh1 C4 C9 160.4(7)
C3 Rh1 C4 C9 122.2(7)
C1 Rh1 C4 C9 -158.0(7)
P2 Rh1 C4 C9 1.8(6)
P1 Rh1 C4 C9 -90.2(6)
C3 C4 C5 C1 3.6(6)
C9 C4 C5 C1 -167.6(5)
Rh1 C4 C5 C1 65.2(4)
C3 C4 C5 C10 167.1(5)
C9 C4 C5 C10 -4.1(9)
Rh1 C4 C5 C10 -131.3(6)
C3 C4 C5 Rh1 -61.6(4)
C9 C4 C5 Rh1 127.2(5)
C2 C1 C5 C4 -4.2(6)
C6 C1 C5 C4 169.5(5)
Rh1 C1 C5 C4 -64.9(4)
C2 C1 C5 C10 -167.3(5)
C6 C1 C5 C10 6.4(9)
Rh1 C1 C5 C10 132.0(6)
C2 C1 C5 Rh1 60.7(4)
C6 C1 C5 Rh1 -125.6(6)
O1 Rh1 C5 C4 80.1(6)
C2 Rh1 C5 C4 79.5(4)
C3 Rh1 C5 C4 36.4(4)
C1 Rh1 C5 C4 115.7(5)
P2 Rh1 C5 C4 -70.6(4)
P1 Rh1 C5 C4 -161.2(3)
O1 Rh1 C5 C1 -35.6(7)
C2 Rh1 C5 C1 -36.2(4)
C4 Rh1 C5 C1 -115.7(5)
C3 Rh1 C5 C1 -79.3(4)
P2 Rh1 C5 C1 173.7(3)
P1 Rh1 C5 C1 83.1(4)
O1 Rh1 C5 C10 -159.3(6)
C2 Rh1 C5 C10 -159.9(8)
C4 Rh1 C5 C10 120.6(8)
C3 Rh1 C5 C10 157.1(8)
C1 Rh1 C5 C10 -123.7(9)
P2 Rh1 C5 C10 50.1(7)
P1 Rh1 C5 C10 -40.5(7)
Rh1 O1 C12 C11 169.2(4)
C13 C11 C12 O1 179.4(7)
C14 C11 C12 O1 -3.0(9)
C21 P1 C15 C16 -162.6(5)
C27 P1 C15 C16 -49.4(6)
Rh1 P1 C15 C16 72.2(6)
C21 P1 C15 C20 16.9(6)
C27 P1 C15 C20 130.2(6)
Rh1 P1 C15 C20 -108.2(5)
C20 C15 C16 C17 -0.9(11)
P1 C15 C16 C17 178.6(6)
C15 C16 C17 C18 0.3(12)
C16 C17 C18 C19 0.2(12)
C17 C18 C19 C20 0.0(12)
C16 C15 C20 C19 1.1(10)
P1 C15 C20 C19 -178.4(5)
C18 C19 C20 C15 -0.7(11)
C27 P1 C21 C26 176.0(6)
C15 P1 C21 C26 -74.1(6)
Rh1 P1 C21 C26 57.3(6)
C27 P1 C21 C22 -3.3(7)
C15 P1 C21 C22 106.7(6)
Rh1 P1 C21 C22 -122.0(5)
C26 C21 C22 C23 0.0(10)
P1 C21 C22 C23 179.3(6)
C21 C22 C23 C24 2.1(12)
C22 C23 C24 C25 -3.1(13)
C23 C24 C25 C26 1.9(13)
C22 C21 C26 C25 -1.2(11)
P1 C21 C26 C25 179.5(6)
C24 C25 C26 C21 0.3(13)
C21 P1 C27 C28 -85.3(5)
C15 P1 C27 C28 162.4(4)
Rh1 P1 C27 C28 33.6(5)
P1 C27 C28 C29 -174.4(4)
P1 C27 C28 P2 -48.9(5)
C36 P2 C28 C27 164.7(4)
C30 P2 C28 C27 -84.6(5)
Rh1 P2 C28 C27 43.1(5)
C36 P2 C28 C29 -70.3(5)
C30 P2 C28 C29 40.4(6)
Rh1 P2 C28 C29 168.1(4)
C36 P2 C30 C31 15.9(6)
C28 P2 C30 C31 -94.9(6)
Rh1 P2 C30 C31 144.1(5)
C36 P2 C30 C35 -168.5(5)
C28 P2 C30 C35 80.7(5)
Rh1 P2 C30 C35 -40.3(6)
C35 C30 C31 C32 0.2(10)
P2 C30 C31 C32 175.8(5)
C30 C31 C32 C33 -0.5(11)
C31 C32 C33 C34 -0.3(12)
C32 C33 C34 C35 1.3(13)
C33 C34 C35 C30 -1.6(12)
C31 C30 C35 C34 0.8(10)
P2 C30 C35 C34 -174.9(6)
C30 P2 C36 C37 -124.5(5)
C28 P2 C36 C37 -13.7(6)
Rh1 P2 C36 C37 104.2(5)
C30 P2 C36 C41 58.2(6)
C28 P2 C36 C41 168.9(5)
Rh1 P2 C36 C41 -73.1(5)
C41 C36 C37 C38 0.5(10)
P2 C36 C37 C38 -176.9(6)
C36 C37 C38 C39 -1.2(12)
C37 C38 C39 C40 2.2(12)
C38 C39 C40 C41 -2.3(12)
C39 C40 C41 C36 1.6(11)
C37 C36 C41 C40 -0.7(10)
P2 C36 C41 C40 176.7(5)
